data_1008770
loop_
_publ_author_name
'Asbrand, M'
'Eisenmann, B'
'Klein, J'

_publ_section_title
;
Arsenidostannate mit Arsen-analogen (Sn As) - Schichten: Darstellung
und Struktur von Na (Sn2 As2), Na0.3 Ca0.7 (Sn2 As2), Na0.4 Sr0.6 (Sn2
As2), Na0.6 Ba0.4 (Sn2 As2) und K0.3 Sr0.7 (Sn2 As2)
;
_journal_coden_ASTM ZAACAB
_journal_name_full
;
Zeitschrift fuer Anorganische und Allgemeine Chemie
;
_journal_page_first 576
_journal_page_last 582
_journal_paper_doi 10.1002/zaac.19956210415
_journal_volume 621
_journal_year 1995
_chemical_formula_structural 'Na0.6 Ba0.4 (Sn2 As2)'
_chemical_formula_sum 'As2 Ba0.4 Na0.6 Sn2'
_chemical_name_systematic
;
Sodium barium diarsenidodistannate (0.6/0.4/1)
;
_space_group_IT_number 166
_symmetry_cell_setting trigonal
_symmetry_space_group_name_Hall '-R 3 2"'
_symmetry_space_group_name_H-M 'R -3 m :H'
_cell_angle_alpha 90
_cell_angle_beta 90
_cell_angle_gamma 120
_cell_formula_units_Z 3
_cell_length_a 4.092(2)
_cell_length_b 4.092(2)
_cell_length_c 27.93399(600)
_cell_volume 405.1
_refine_ls_R_factor_all 0.042
_cod_original_sg_symbol_H-M 'R -3 m H'
_cod_original_formula_sum 'As2 Ba.4 Na.6 Sn2'
_cod_database_code 1008770

loop_
_symmetry_equiv_pos_as_xyz
x,y,z
-y,x-y,z
y-x,-x,z
-y,-x,z
x,x-y,z
y-x,y,z
-x,-y,-z
y,y-x,-z
x-y,x,-z
y,x,-z
-x,y-x,-z
x-y,-y,-z
1/3+x,2/3+y,2/3+z
2/3+x,1/3+y,1/3+z
1/3-y,2/3+x-y,2/3+z
2/3-y,1/3+x-y,1/3+z
1/3-x+y,2/3-x,2/3+z
2/3-x+y,1/3-x,1/3+z
1/3-y,2/3-x,2/3+z
2/3-y,1/3-x,1/3+z
1/3+x,2/3+x-y,2/3+z
2/3+x,1/3+x-y,1/3+z
1/3-x+y,2/3+y,2/3+z
2/3-x+y,1/3+y,1/3+z
1/3-x,2/3-y,2/3-z
2/3-x,1/3-y,1/3-z
1/3+y,2/3-x+y,2/3-z
2/3+y,1/3-x+y,1/3-z
1/3+x-y,2/3+x,2/3-z
2/3+x-y,1/3+x,1/3-z
1/3+y,2/3+x,2/3-z
2/3+y,1/3+x,1/3-z
1/3-x,2/3-x+y,2/3-z
2/3-x,1/3-x+y,1/3-z
1/3+x-y,2/3-y,2/3-z
2/3+x-y,1/3-y,1/3-z

loop_
_atom_site_aniso_label
_atom_site_aniso_U_11
_atom_site_aniso_U_12
_atom_site_aniso_U_13
_atom_site_aniso_U_22
_atom_site_aniso_U_23
_atom_site_aniso_U_33
Na1 0.0143(15) 0.0072(7) 0. 0.0143(15) 0. 0.0082(17)
Ba1 0.0143(15) 0.0072(7) 0. 0.0143(15) 0. 0.0082(17)
Sn1 0.0093(5) 0.0046(2) 0. 0.0093(5) 0. 0.0111(6)
As1 0.0103(7) 0.0052(3) 0. 0.0103(7) 0. 0.0081(9)

loop_
_atom_site_label
_atom_site_type_symbol
_atom_site_symmetry_multiplicity
_atom_site_Wyckoff_symbol
_atom_site_fract_x
_atom_site_fract_y
_atom_site_fract_z
_atom_site_occupancy
_atom_site_attached_hydrogens
_atom_site_calc_flag
Na1 Na1+ 3 a 0. 0. 0. 0.6 0 d
Ba1 Ba2+ 3 a 0. 0. 0. 0.4 0 d
Sn1 Sn2+ 6 c 0. 0. 0.2085(1) 1. 0 d
As1 As3- 6 c 0. 0. 0.4097(1) 1. 0 d

loop_
_atom_type_symbol
_atom_type_oxidation_number
Na1+ 1.000
Ba2+ 2.000
Sn2+ 2.000
As3- -2.700
